data_7100079
loop_
_publ_author_name
'C. Cummins'
'Joshua S. Figueroa'
'Arjun Mendiratta'

_publ_section_title
;
Synthesis of a four-coordinate titanium(IV) oxoanion
via deprotonation and decarbonylation of complexed formate
;
_journal_name_full 'Chemical Communications'
_journal_paper_doi 10.1039/b504492h
_journal_year 2005
_chemical_formula_sum 'C44 H68 Li N3 O3 Ti'
_chemical_formula_weight 741.85
_chemical_name_common ((Et2O)2Li)(OTi(N(t-Bu)Ar)3)
_space_group_IT_number 19
_symmetry_cell_setting orthorhombic
_symmetry_space_group_name_Hall 'P 2ac 2ab'
_symmetry_space_group_name_H-M 'P 21 21 21'
_cell_angle_alpha 90.00
_cell_angle_beta 90.00
_cell_angle_gamma 90.00
_cell_formula_units_Z 4
_cell_length_a 13.3553(10)
_cell_length_b 13.3843(9)
_cell_length_c 25.8835(18)
_cell_measurement_temperature 193(2)
_cell_volume 4626.7(6)
_diffrn_ambient_temperature 193(2)
_exptl_crystal_density_diffrn 1.065
_cod_database_code 7100079

loop_
_symmetry_equiv_pos_as_xyz
'x, y, z'
'-x+1/2, -y, z+1/2'
'-x, y+1/2, -z+1/2'
'x+1/2, -y+1/2, -z'

loop_
_atom_site_label
_atom_site_type_symbol
_atom_site_fract_x
_atom_site_fract_y
_atom_site_fract_z
_atom_site_U_iso_or_equiv
_atom_site_adp_type
_atom_site_occupancy
_atom_site_symmetry_multiplicity
_atom_site_calc_flag
_atom_site_refinement_flags
_atom_site_disorder_assembly
_atom_site_disorder_group
Ti1 Ti -0.78454(3) -0.91341(4) -0.130679(18) 0.02508(14) Uani 1 1 d . . .
O1 O -0.72354(15) -0.81879(17) -0.16256(8) 0.0327(5) Uani 1 1 d . . .
N1 N -0.88797(18) -0.9698(2) -0.17744(10) 0.0353(7) Uani 1 1 d . A .
Li1 Li -0.6385(4) -0.7387(5) -0.1972(2) 0.0403(13) Uani 1 1 d . . .
N2 N -0.85003(17) -0.85969(19) -0.06752(9) 0.0263(5) Uani 1 1 d . . .
O2 O -0.5431(2) -0.6517(2) -0.16368(10) 0.0484(6) Uani 1 1 d . . .
N3 N -0.68446(17) -1.0178(2) -0.11258(10) 0.0294(6) Uani 1 1 d . . .
O3 O -0.6320(2) -0.7295(2) -0.27274(10) 0.0589(8) Uani 1 1 d . . .
C11 C -0.9769(2) -1.0082(3) -0.15326(12) 0.0328(7) Uani 1 1 d . . .
C18 C -0.9228(8) -1.0872(9) -0.2543(3) 0.047(3) Uani 0.57(2) 1 d P A 1
C110 C -0.9591(6) -0.9005(12) -0.2565(3) 0.052(3) Uani 0.57(2) 1 d P A 1
C18' C -0.9669(12) -1.0243(19) -0.2611(4) 0.077(8) Uani 0.43(2) 1 d P A 2
C11' C -0.9381(9) -0.8318(16) -0.2458(4) 0.054(5) Uani 0.43(2) 1 d P A 2
C12 C -1.0603(2) -0.9463(3) -0.14408(12) 0.0360(8) Uani 1 1 d . . .
H12A H -1.0584 -0.8787 -0.1553 0.043 Uiso 1 1 calc R . .
C13 C -1.1461(2) -0.9818(3) -0.11876(13) 0.0407(8) Uani 1 1 d . . .
C14 C -1.1479(2) -1.0813(3) -0.10235(12) 0.0405(8) Uani 1 1 d . . .
H14A H -1.2051 -1.1057 -0.0845 0.049 Uiso 1 1 calc R . .
C15 C -1.0674(2) -1.1457(3) -0.11157(13) 0.0406(8) Uani 1 1 d . . .
C16 C -0.9822(2) -1.1075(3) -0.13700(12) 0.0351(7) Uani 1 1 d . . .
H16A H -0.9269 -1.1505 -0.1432 0.042 Uiso 1 1 calc R . .
C17 C -0.8941(3) -0.9649(5) -0.23540(14) 0.0744(17) Uani 1 1 d . . .
C19 C -0.7879(3) -0.9565(3) -0.25712(13) 0.0499(10) Uani 1 1 d . A .
H19A H -0.7581 -0.8931 -0.2461 0.075 Uiso 1 1 calc R . .
H19B H -0.7903 -0.9589 -0.2949 0.075 Uiso 1 1 calc R . .
H19C H -0.7472 -1.0121 -0.2442 0.075 Uiso 1 1 calc R . .
C21 C -0.8460(2) -0.9237(2) -0.02281(11) 0.0282(6) Uani 1 1 d . . .
C22 C -0.9209(2) -0.9956(2) -0.01352(12) 0.0316(7) Uani 1 1 d . . .
H22A H -0.9766 -0.9998 -0.0363 0.038 Uiso 1 1 calc R . .
C23 C -0.9151(2) -1.0606(2) 0.02828(13) 0.0369(8) Uani 1 1 d . . .
C24 C -0.8326(3) -1.0549(3) 0.06143(13) 0.0397(8) Uani 1 1 d . . .
H24A H -0.8280 -1.0998 0.0898 0.048 Uiso 1 1 calc R . .
C25 C -0.7570(2) -0.9849(3) 0.05373(13) 0.0380(8) Uani 1 1 d . . .
C26 C -0.7652(2) -0.9205(3) 0.01171(11) 0.0334(7) Uani 1 1 d . . .
H26A H -0.7140 -0.8724 0.0062 0.040 Uiso 1 1 calc R . .
C27 C -0.8972(2) -0.7599(2) -0.05756(12) 0.0341(7) Uani 1 1 d . . .
C28 C -0.9047(3) -0.7029(3) -0.10916(14) 0.0425(8) Uani 1 1 d . . .
H28A H -0.8375 -0.6938 -0.1236 0.064 Uiso 1 1 calc R . .
H28B H -0.9354 -0.6374 -0.1032 0.064 Uiso 1 1 calc R . .
H28C H -0.9459 -0.7411 -0.1334 0.064 Uiso 1 1 calc R . .
C29 C -0.8344(3) -0.6980(3) -0.01940(15) 0.0528(10) Uani 1 1 d . . .
H29A H -0.7667 -0.6893 -0.0332 0.079 Uiso 1 1 calc R . .
H29B H -0.8310 -0.7328 0.0139 0.079 Uiso 1 1 calc R . .
H29C H -0.8657 -0.6324 -0.0145 0.079 Uiso 1 1 calc R . .
C31 C -0.7169(2) -1.1207(2) -0.11434(12) 0.0341(7) Uani 1 1 d . . .
C32 C -0.7227(2) -1.1737(3) -0.16084(14) 0.0438(8) Uani 1 1 d . . .
H32A H -0.7016 -1.1422 -0.1919 0.053 Uiso 1 1 calc R . .
C33 C -0.7587(3) -1.2715(3) -0.16301(18) 0.0580(12) Uani 1 1 d . . .
C34 C -0.7867(3) -1.3179(3) -0.11628(19) 0.0603(12) Uani 1 1 d . . .
H34A H -0.8110 -1.3846 -0.1171 0.072 Uiso 1 1 calc R . .
C35 C -0.7798(3) -1.2691(3) -0.06918(16) 0.0486(9) Uani 1 1 d . . .
C36 C -0.7469(2) -1.1694(3) -0.06905(14) 0.0382(8) Uani 1 1 d . . .
H36A H -0.7449 -1.1340 -0.0373 0.046 Uiso 1 1 calc R . .
C37 C -0.5726(2) -1.0070(3) -0.10652(16) 0.0455(9) Uani 1 1 d . . .
C38 C -0.5306(4) -1.0778(5) -0.0678(3) 0.146(4) Uani 1 1 d . . .
H38A H -0.5625 -1.0662 -0.0342 0.218 Uiso 1 1 calc R . .
H38B H -0.4583 -1.0672 -0.0648 0.218 Uiso 1 1 calc R . .
H38C H -0.5436 -1.1465 -0.0790 0.218 Uiso 1 1 calc R . .
C39 C -0.5230(3) -1.0222(5) -0.1606(3) 0.106(3) Uani 1 1 d . . .
H39A H -0.5368 -1.0900 -0.1729 0.159 Uiso 1 1 calc R . .
H39B H -0.4504 -1.0126 -0.1577 0.159 Uiso 1 1 calc R . .
H39C H -0.5505 -0.9736 -0.1851 0.159 Uiso 1 1 calc R . .
C41 C -0.6443(5) -0.5505(6) -0.1064(3) 0.107(2) Uani 1 1 d . . .
H41A H -0.6547 -0.5330 -0.0701 0.161 Uiso 1 1 calc R . .
H41B H -0.7061 -0.5787 -0.1207 0.161 Uiso 1 1 calc R . .
H41C H -0.6260 -0.4904 -0.1259 0.161 Uiso 1 1 calc R . .
C42 C -0.5650(6) -0.6229(4) -0.11037(18) 0.102(2) Uani 1 1 d . . .
H42A H -0.5840 -0.6833 -0.0906 0.123 Uiso 1 1 calc R . .
H42B H -0.5037 -0.5949 -0.0945 0.123 Uiso 1 1 calc R . .
C43 C -0.4475(3) -0.6212(3) -0.1834(2) 0.0689(13) Uani 1 1 d . . .
H43A H -0.4343 -0.5513 -0.1730 0.083 Uiso 1 1 calc R . .
H43B H -0.4488 -0.6238 -0.2217 0.083 Uiso 1 1 calc R . .
C44 C -0.3645(3) -0.6871(4) -0.1638(2) 0.0804(15) Uani 1 1 d . . .
H44A H -0.3003 -0.6635 -0.1774 0.121 Uiso 1 1 calc R . .
H44B H -0.3761 -0.7560 -0.1751 0.121 Uiso 1 1 calc R . .
H44C H -0.3631 -0.6848 -0.1259 0.121 Uiso 1 1 calc R . .
C51 C -0.4936(5) -0.8427(7) -0.2807(4) 0.147(4) Uani 1 1 d . . .
H51A H -0.4601 -0.8898 -0.3040 0.220 Uiso 1 1 calc R . .
H51B H -0.5155 -0.8780 -0.2496 0.220 Uiso 1 1 calc R . .
H51C H -0.4469 -0.7894 -0.2712 0.220 Uiso 1 1 calc R . .
C52 C -0.5783(5) -0.8005(4) -0.30613(18) 0.084(2) Uani 1 1 d . . .
H52A H -0.6245 -0.8547 -0.3166 0.101 Uiso 1 1 calc R . .
H52B H -0.5559 -0.7657 -0.3378 0.101 Uiso 1 1 calc R . .
C53 C -0.7130(4) -0.6803(5) -0.29807(19) 0.0820(16) Uani 1 1 d . . .
H53A H -0.7638 -0.7298 -0.3091 0.098 Uiso 1 1 calc R . .
H53B H -0.6883 -0.6448 -0.3291 0.098 Uiso 1 1 calc R . .
C54 C -0.7574(4) -0.6089(4) -0.2618(2) 0.0913(18) Uani 1 1 d . . .
H54A H -0.8138 -0.5749 -0.2784 0.137 Uiso 1 1 calc R . .
H54B H -0.7069 -0.5595 -0.2516 0.137 Uiso 1 1 calc R . .
H54C H -0.7811 -0.6446 -0.2311 0.137 Uiso 1 1 calc R . .
C131 C -1.2344(3) -0.9137(4) -0.10821(18) 0.0625(11) Uani 1 1 d . . .
H13A H -1.2868 -0.9512 -0.0901 0.094 Uiso 1 1 calc R . .
H13B H -1.2610 -0.8884 -0.1410 0.094 Uiso 1 1 calc R . .
H13C H -1.2127 -0.8575 -0.0867 0.094 Uiso 1 1 calc R . .
C151 C -1.0728(3) -1.2538(3) -0.09544(16) 0.0528(10) Uani 1 1 d . . .
H15A H -1.1372 -1.2665 -0.0786 0.079 Uiso 1 1 calc R . .
H15B H -1.0183 -1.2684 -0.0713 0.079 Uiso 1 1 calc R . .
H15C H -1.0665 -1.2966 -0.1260 0.079 Uiso 1 1 calc R . .
C210 C -1.0046(3) -0.7725(3) -0.03552(14) 0.0466(9) Uani 1 1 d . . .
H21A H -1.0013 -0.8077 -0.0024 0.070 Uiso 1 1 calc R . .
H21B H -1.0452 -0.8112 -0.0599 0.070 Uiso 1 1 calc R . .
H21C H -1.0349 -0.7066 -0.0305 0.070 Uiso 1 1 calc R . .
C231 C -0.9975(3) -1.1388(3) 0.03672(17) 0.0530(10) Uani 1 1 d . . .
H23A H -1.0486 -1.1319 0.0098 0.080 Uiso 1 1 calc R . .
H23B H -1.0283 -1.1285 0.0707 0.080 Uiso 1 1 calc R . .
H23C H -0.9683 -1.2059 0.0351 0.080 Uiso 1 1 calc R . .
C251 C -0.6660(3) -0.9790(3) 0.08964(15) 0.0552(10) Uani 1 1 d . . .
H25A H -0.6727 -1.0288 0.1171 0.083 Uiso 1 1 calc R . .
H25B H -0.6622 -0.9121 0.1049 0.083 Uiso 1 1 calc R . .
H25C H -0.6049 -0.9922 0.0698 0.083 Uiso 1 1 calc R . .
C310 C -0.5484(2) -0.9004(3) -0.08988(15) 0.0447(9) Uani 1 1 d . . .
H31A H -0.5761 -0.8882 -0.0554 0.067 Uiso 1 1 calc R . .
H31B H -0.5780 -0.8533 -0.1145 0.067 Uiso 1 1 calc R . .
H31C H -0.4756 -0.8912 -0.0890 0.067 Uiso 1 1 calc R . .
C331 C -0.7705(4) -1.3261(5) -0.2140(2) 0.098(2) Uani 1 1 d . . .
H33A H -0.7960 -1.3936 -0.2075 0.147 Uiso 1 1 calc R . .
H33B H -0.7054 -1.3303 -0.2313 0.147 Uiso 1 1 calc R . .
H33C H -0.8177 -1.2897 -0.2360 0.147 Uiso 1 1 calc R . .
C351 C -0.8085(3) -1.3213(4) -0.0196(2) 0.0721(14) Uani 1 1 d . . .
H35A H -0.7998 -1.2754 0.0096 0.108 Uiso 1 1 calc R . .
H35B H -0.7657 -1.3800 -0.0146 0.108 Uiso 1 1 calc R . .
H35C H -0.8787 -1.3425 -0.0215 0.108 Uiso 1 1 calc R . .

loop_
_atom_site_aniso_label
_atom_site_aniso_U_11
_atom_site_aniso_U_22
_atom_site_aniso_U_33
_atom_site_aniso_U_23
_atom_site_aniso_U_13
_atom_site_aniso_U_12
Ti1 0.0211(2) 0.0347(3) 0.0195(2) -0.0004(2) 0.00014(19) -0.0002(2)
O1 0.0295(10) 0.0436(13) 0.0250(10) 0.0019(9) 0.0016(8) -0.0037(10)
N1 0.0236(11) 0.0586(19) 0.0238(14) -0.0051(13) -0.0020(10) -0.0064(12)
Li1 0.034(3) 0.056(4) 0.030(3) 0.007(3) 0.002(2) -0.012(2)
N2 0.0285(11) 0.0304(14) 0.0201(12) -0.0018(11) 0.0000(9) 0.0037(10)
O2 0.0575(14) 0.0516(16) 0.0360(13) -0.0091(12) -0.0076(11) -0.0029(12)
N3 0.0239(11) 0.0349(15) 0.0295(13) -0.0033(12) 0.0001(9) 0.0014(10)
O3 0.0622(16) 0.077(2) 0.0371(15) 0.0023(14) 0.0028(12) -0.0259(15)
C11 0.0251(13) 0.053(2) 0.0203(14) -0.0111(15) -0.0016(11) -0.0044(13)
C18 0.048(5) 0.064(6) 0.029(4) -0.017(4) 0.004(3) -0.021(5)
C110 0.056(4) 0.073(10) 0.029(4) 0.009(5) -0.004(3) 0.010(5)
C18' 0.060(8) 0.14(2) 0.033(5) -0.014(7) -0.012(5) -0.029(11)
C11' 0.060(6) 0.081(13) 0.022(5) 0.020(6) 0.003(4) 0.027(7)
C12 0.0249(13) 0.048(2) 0.0352(18) -0.0023(14) -0.0020(12) -0.0024(13)
C13 0.0234(13) 0.057(2) 0.042(2) -0.0096(17) 0.0032(12) -0.0011(14)
C14 0.0270(13) 0.063(2) 0.0317(17) -0.0088(18) 0.0046(11) -0.0115(15)
C15 0.0357(16) 0.052(2) 0.0342(18) -0.0037(16) -0.0050(13) -0.0082(15)
C16 0.0267(13) 0.048(2) 0.0310(17) -0.0078(15) 0.0002(12) -0.0028(12)
C17 0.0393(19) 0.166(5) 0.0177(17) -0.005(2) 0.0004(14) -0.036(3)
C19 0.0479(18) 0.079(3) 0.0224(16) -0.0055(16) 0.0096(15) -0.0204(19)
C21 0.0294(13) 0.0337(17) 0.0216(14) -0.0027(14) 0.0058(10) 0.0032(13)
C22 0.0317(14) 0.0393(19) 0.0236(15) -0.0050(14) 0.0049(11) 0.0006(13)
C23 0.0435(17) 0.035(2) 0.0324(18) -0.0026(14) 0.0110(13) -0.0025(13)
C24 0.0535(19) 0.041(2) 0.0249(16) 0.0052(14) 0.0070(14) 0.0048(15)
C25 0.0424(16) 0.042(2) 0.0293(17) 0.0050(15) -0.0010(13) 0.0010(14)
C26 0.0363(15) 0.0390(18) 0.0248(14) 0.0026(14) 0.0000(11) -0.0041(14)
C27 0.0410(16) 0.0353(19) 0.0260(16) -0.0014(14) -0.0012(13) 0.0068(14)
C28 0.0455(18) 0.040(2) 0.042(2) 0.0071(16) -0.0019(15) 0.0076(15)
C29 0.076(3) 0.038(2) 0.044(2) -0.0042(18) -0.0091(19) 0.0062(19)
C31 0.0219(12) 0.0399(17) 0.0406(17) -0.0058(14) 0.0021(12) 0.0015(13)
C32 0.0311(15) 0.054(2) 0.047(2) -0.0155(17) 0.0081(15) -0.0043(16)
C33 0.0334(17) 0.060(3) 0.081(3) -0.038(2) 0.0110(18) -0.0035(16)
C34 0.0375(17) 0.0335(19) 0.110(4) -0.008(2) 0.015(2) -0.0029(16)
C35 0.0351(16) 0.038(2) 0.072(3) 0.0056(19) 0.0089(18) 0.0060(16)
C36 0.0312(14) 0.0352(19) 0.048(2) 0.0025(16) 0.0007(13) 0.0075(13)
C37 0.0248(15) 0.039(2) 0.073(3) -0.0024(19) -0.0044(15) 0.0019(13)
C38 0.064(3) 0.111(5) 0.263(10) 0.122(6) -0.094(5) -0.041(3)
C39 0.038(2) 0.140(5) 0.139(5) -0.089(5) 0.035(3) -0.034(3)
C41 0.086(4) 0.131(6) 0.104(5) -0.053(4) 0.030(3) -0.027(4)
C42 0.206(7) 0.062(3) 0.039(2) -0.015(2) -0.041(4) 0.052(4)
C43 0.063(3) 0.051(3) 0.093(4) 0.018(2) -0.021(2) -0.023(2)
C44 0.058(3) 0.089(4) 0.094(4) 0.016(3) -0.009(3) -0.006(3)
C51 0.072(4) 0.171(8) 0.196(9) -0.114(7) -0.022(5) 0.036(5)
C52 0.125(4) 0.078(4) 0.051(3) -0.031(3) 0.048(3) -0.057(3)
C53 0.092(3) 0.100(4) 0.054(3) 0.029(3) -0.020(3) -0.022(3)
C54 0.089(4) 0.089(4) 0.095(4) 0.016(3) -0.031(3) 0.029(3)
C131 0.0328(18) 0.078(3) 0.076(3) -0.010(3) 0.0054(17) 0.0083(19)
C151 0.050(2) 0.061(3) 0.047(2) 0.003(2) 0.0001(17) -0.0124(19)
C210 0.051(2) 0.052(2) 0.037(2) 0.0009(18) 0.0091(15) 0.0203(17)
C231 0.056(2) 0.047(2) 0.056(2) 0.004(2) 0.0122(18) -0.0116(18)
C251 0.062(2) 0.066(3) 0.038(2) 0.017(2) -0.0179(18) -0.006(2)
C310 0.0300(15) 0.051(2) 0.053(2) -0.0114(19) -0.0091(14) -0.0040(15)
C331 0.075(3) 0.108(4) 0.110(4) -0.074(4) 0.030(3) -0.037(3)
C351 0.061(3) 0.052(3) 0.103(4) 0.036(3) 0.003(2) 0.003(2)

loop_
_geom_bond_atom_site_label_1
_geom_bond_atom_site_label_2
_geom_bond_distance
_geom_bond_site_symmetry_2
_geom_bond_publ_flag
Ti1 O1 1.717(2) . ?
Ti1 N1 1.986(3) . ?
Ti1 N2 1.989(2) . ?
Ti1 N3 1.990(3) . ?
O1 Li1 1.801(6) . ?
N1 C11 1.438(4) . ?
N1 C17 1.504(4) . ?
Li1 O2 1.933(6) . ?
Li1 O3 1.960(6) . ?
N2 C21 1.441(4) . ?
N2 C27 1.499(4) . ?
O2 C43 1.434(5) . ?
O2 C42 1.462(6) . ?
N3 C31 1.445(4) . ?
N3 C37 1.509(4) . ?
O3 C53 1.425(6) . ?
O3 C52 1.472(6) . ?
C11 C16 1.396(5) . ?
C11 C12 1.408(4) . ?
C18 C17 1.751(11) . ?
C110 C17 1.341(11) . ?
C18' C17 1.421(12) . ?
C11' C17 1.896(19) . ?
C12 C13 1.404(4) . ?
C13 C14 1.398(6) . ?
C13 C131 1.515(5) . ?
C14 C15 1.398(5) . ?
C15 C16 1.411(4) . ?
C15 C151 1.507(6) . ?
C17 C19 1.530(5) . ?
C21 C26 1.401(4) . ?
C21 C22 1.409(4) . ?
C22 C23 1.390(5) . ?
C23 C24 1.399(5) . ?
C23 C231 1.534(5) . ?
C24 C25 1.391(5) . ?
C25 C26 1.392(5) . ?
C25 C251 1.532(5) . ?
C27 C29 1.538(5) . ?
C27 C28 1.542(5) . ?
C27 C210 1.552(5) . ?
C31 C32 1.399(5) . ?
C31 C36 1.400(5) . ?
C32 C33 1.394(6) . ?
C33 C34 1.410(7) . ?
C33 C331 1.516(6) . ?
C34 C35 1.386(6) . ?
C35 C36 1.405(5) . ?
C35 C351 1.511(6) . ?
C37 C38 1.488(6) . ?
C37 C310 1.524(5) . ?
C37 C39 1.562(7) . ?
C41 C42 1.439(9) . ?
C43 C44 1.506(6) . ?
C51 C52 1.425(9) . ?
C53 C54 1.465(8) . ?
